data_4321251
loop_
_publ_author_name
'Anna C. G. Hotze'
'Aldrik H. Velders'
'Franco Ugozzoli'
'Marina Biagini-Cingi'
'Anna M. Manotti-Lanfredi'
'Jaap G. Haasnoot'
'Jan Reedijk'

_publ_section_title
;
 Synthesis, Characterization, and Crystal Structure of
 \a-[Ru(azpy)2(NO3)2] (azpy = 2-(Phenylazo)pyridine) and the Products of
 Its Reactions with Guanine Derivatives
;
_journal_name_full 'Inorganic Chemistry'
_journal_page_first 3838
_journal_page_last 3844
_journal_paper_doi 10.1021/ic000066v
_journal_volume 39
_journal_year 2000
_chemical_formula_sum 'C24 H18 N6 O6 Ru'
_chemical_formula_weight 587.51
_chemical_name_systematic
; 
 ? 
;
_space_group_IT_number 19
_symmetry_cell_setting orthorhombic
_symmetry_space_group_name_Hall 'P 2ac 2ab'
_symmetry_space_group_name_H-M 'P 21 21 21'
_atom_sites_solution_hydrogens geom
_atom_sites_solution_primary direct
_atom_sites_solution_secondary difmap
_audit_creation_method SHELXL
_cell_angle_alpha 90.000(5)
_cell_angle_beta 90.000(5)
_cell_angle_gamma 90.000(5)
_cell_formula_units_Z 4
_cell_length_a 15.423(5)
_cell_length_b 14.034(5)
_cell_length_c 10.970(5)
_cell_measurement_temperature 293(2)
_cell_volume 2374.4(16)
_computing_structure_refinement 'SHELXL-96 (Sheldrick, 1996)'
_computing_structure_solution 'SHELXS-96 (Sheldrick, 1990)'
_diffrn_ambient_temperature 293(2)
_diffrn_radiation_monochromator graphite
_diffrn_radiation_source 'fine-focus sealed tube'
_diffrn_radiation_type MoK\a
_diffrn_radiation_wavelength 0.71069
_diffrn_reflns_av_R_equivalents 0.0163
_diffrn_reflns_av_sigmaI/netI 0.0547
_diffrn_reflns_limit_h_max 20
_diffrn_reflns_limit_h_min -21
_diffrn_reflns_limit_k_max 19
_diffrn_reflns_limit_k_min -19
_diffrn_reflns_limit_l_max 5
_diffrn_reflns_limit_l_min -15
_diffrn_reflns_number 7513
_diffrn_reflns_theta_max 30.06
_diffrn_reflns_theta_min 3.19
_exptl_absorpt_coefficient_mu 0.714
_exptl_crystal_density_diffrn 1.644
_exptl_crystal_F_000 1184
_refine_diff_density_max 2.080
_refine_diff_density_min -1.104
_refine_diff_density_rms 0.086
_refine_ls_abs_structure_details 'Flack H D (1983), Acta Cryst. A39, 876-881'
_refine_ls_abs_structure_Flack 0.00
_refine_ls_extinction_coef 0.0076(9)
_refine_ls_extinction_expression Fc^*^=kFc[1+0.001xFc^2^\l^3^/sin(2\q)]^-1/4^
_refine_ls_extinction_method SHELXL
_refine_ls_goodness_of_fit_all 0.890
_refine_ls_goodness_of_fit_obs 1.085
_refine_ls_matrix_type full
_refine_ls_number_parameters 337
_refine_ls_number_reflns 6144
_refine_ls_number_restraints 0
_refine_ls_restrained_S_all 0.890
_refine_ls_restrained_S_obs 1.085
_refine_ls_R_factor_all 0.0797
_refine_ls_R_factor_obs 0.0420
_refine_ls_shift/esd_max 0.310
_refine_ls_shift/esd_mean 0.013
_refine_ls_structure_factor_coef Fsqd
_refine_ls_weighting_details 'w=1/[\s^2^(Fo^2^)+(0.0795P)^2^+0.0000P] where P=(Fo^2^+2Fc^2^)/3'
_refine_ls_weighting_scheme calc
_refine_ls_wR_factor_all 0.1180
_refine_ls_wR_factor_obs 0.1083
_reflns_number_observed 3615
_reflns_number_total 6144
_reflns_observed_criterion >2sigma(I)
_cod_data_source_file ic000066v.cif
_cod_data_source_block av981
_cod_depositor_comments
;
The following automatic conversions were performed:

'_refine_ls_weighting_scheme' value 'calc
w=1/[\s^2^(Fo^2^)+(0.0795P)^2^+0.0000P] where P=(Fo^2^+2Fc^2^)/3' was
changed to 'calc'. New tag '_refine_ls_weighting_details' was
created. The value of the new tag was set to
'w=1/[\s^2^(Fo^2^)+(0.0795P)^2^+0.0000P] where P=(Fo^2^+2Fc^2^)/3'.

Automatic conversion script
Id: cif_fix_values 3143 2015-03-26 13:38:13Z robertas 
;
_cod_database_code 4321251

loop_
_symmetry_equiv_pos_as_xyz
'x, y, z'
'-x+1/2, -y, z+1/2'
'x+1/2, -y+1/2, -z'
'-x, y+1/2, -z+1/2'

loop_
_atom_site_aniso_label
_atom_site_aniso_U_11
_atom_site_aniso_U_22
_atom_site_aniso_U_33
_atom_site_aniso_U_23
_atom_site_aniso_U_13
_atom_site_aniso_U_12
Ru01 0.03624(15) 0.03533(14) 0.03905(15) 0.0005(2) 0.0021(2) -0.00233(11)
N1A 0.0358(17) 0.043(2) 0.0417(17) -0.0033(16) 0.0028(14) 0.0035(14)
C2A 0.040(2) 0.050(2) 0.045(2) 0.002(2) 0.0018(18) -0.0049(19)
C3A 0.049(3) 0.067(3) 0.062(3) -0.001(3) 0.007(2) -0.006(3)
C4A 0.058(3) 0.076(4) 0.046(2) 0.000(3) 0.014(2) 0.002(3)
C5A 0.062(3) 0.064(3) 0.055(3) -0.015(3) 0.006(2) 0.007(3)
C6A 0.053(3) 0.042(2) 0.054(3) -0.009(2) 0.001(2) -0.003(2)
N7A 0.045(2) 0.051(2) 0.051(2) 0.0020(18) 0.0018(17) -0.0085(18)
N8A 0.0390(19) 0.0416(19) 0.054(3) 0.0006(15) -0.0035(14) -0.0089(15)
C9A 0.042(2) 0.053(3) 0.050(3) -0.008(2) 0.0000(19) -0.0034(19)
C10A 0.052(3) 0.069(3) 0.058(3) -0.010(3) -0.003(2) 0.002(3)
C11A 0.062(3) 0.103(5) 0.050(3) -0.016(4) -0.007(2) 0.005(4)
C12A 0.067(4) 0.104(5) 0.086(5) -0.050(4) -0.017(3) 0.008(4)
C13A 0.081(5) 0.070(4) 0.100(5) -0.023(4) -0.020(4) -0.010(4)
C14A 0.062(3) 0.058(3) 0.070(4) -0.010(3) -0.013(3) -0.008(3)
N1B 0.0350(18) 0.056(2) 0.046(2) -0.0013(18) 0.0085(15) -0.0066(17)
C2B 0.041(2) 0.052(3) 0.050(3) -0.003(2) 0.006(2) 0.000(2)
C3B 0.045(3) 0.073(4) 0.066(3) -0.014(3) 0.011(2) -0.001(3)
C4B 0.059(3) 0.074(4) 0.064(3) -0.013(3) 0.025(3) -0.006(3)
C5B 0.062(3) 0.079(4) 0.052(3) -0.004(3) 0.016(2) -0.017(3)
C6B 0.054(3) 0.063(3) 0.053(3) 0.005(3) 0.009(2) -0.010(3)
N7B 0.0409(16) 0.0446(18) 0.057(2) -0.008(2) 0.0029(17) 0.0052(15)
N8B 0.041(2) 0.0455(19) 0.045(2) -0.0009(17) 0.0020(15) -0.0009(17)
C9B 0.048(2) 0.048(2) 0.049(2) 0.011(2) 0.0036(18) 0.009(2)
C10B 0.067(4) 0.067(3) 0.058(3) 0.000(3) -0.009(3) 0.013(3)
C11B 0.117(6) 0.109(6) 0.046(3) 0.015(4) 0.003(3) 0.040(5)
C12B 0.158(8) 0.093(6) 0.082(5) 0.048(5) 0.038(5) 0.038(6)
C13B 0.136(8) 0.068(4) 0.139(8) 0.036(5) 0.032(6) -0.024(5)
C14B 0.089(4) 0.051(3) 0.078(4) 0.009(3) 0.009(3) -0.011(3)
N1C 0.052(2) 0.063(3) 0.050(2) 0.015(2) -0.0133(19) -0.015(2)
O1C 0.0431(18) 0.0479(18) 0.070(2) 0.0049(17) -0.0039(16) -0.0101(15)
O2C 0.074(3) 0.074(3) 0.094(3) 0.009(3) -0.026(2) -0.033(2)
O3C 0.054(2) 0.074(3) 0.110(3) 0.006(3) -0.017(2) -0.002(2)
N1D 0.054(2) 0.055(3) 0.053(2) 0.006(2) 0.0080(18) 0.011(2)
O2D 0.0445(18) 0.056(2) 0.069(2) 0.0124(17) 0.0056(16) 0.0049(15)
O1D 0.051(2) 0.086(3) 0.138(5) 0.037(3) 0.017(2) 0.012(2)
O3D 0.092(3) 0.052(2) 0.103(3) 0.018(2) 0.003(3) 0.0151(18)

loop_
_atom_site_label
_atom_site_type_symbol
_atom_site_fract_x
_atom_site_fract_y
_atom_site_fract_z
_atom_site_U_iso_or_equiv
_atom_site_thermal_displace_type
_atom_site_occupancy
_atom_site_calc_flag
_atom_site_refinement_flags
_atom_site_disorder_group
Ru01 Ru 0.739080(17) 0.330455(19) 0.24959(4) 0.03687(10) Uani 1 d . .
N1A N 0.6675(2) 0.3478(3) 0.4034(3) 0.0401(8) Uani 1 d . .
C2A C 0.5962(3) 0.2921(4) 0.4065(4) 0.0449(10) Uani 1 d . .
C3A C 0.5429(4) 0.2850(4) 0.5056(5) 0.0593(13) Uani 1 d . .
H3A H 0.4928 0.2443 0.5039 0.072(6) Uiso 1 calc R .
C4A C 0.5627(3) 0.3379(4) 0.6088(4) 0.0600(13) Uani 1 d . .
H4A H 0.5266 0.3352 0.6800 0.072(6) Uiso 1 calc R .
C5A C 0.6356(4) 0.3943(4) 0.6060(5) 0.0605(13) Uani 1 d . .
H5A H 0.6512 0.4311 0.6764 0.072(6) Uiso 1 calc R .
C6A C 0.6866(3) 0.3982(3) 0.5024(5) 0.0497(11) Uani 1 d . .
H6A H 0.7370 0.4384 0.5019 0.072(6) Uiso 1 calc R .
N7A N 0.5775(3) 0.2378(3) 0.3037(4) 0.0488(9) Uani 1 d . .
N8A N 0.6350(2) 0.2470(3) 0.2201(3) 0.0449(10) Uani 1 d . .
C9A C 0.6177(3) 0.1888(4) 0.1156(4) 0.0483(11) Uani 1 d . .
C10A C 0.6311(4) 0.2258(4) 0.0005(5) 0.0596(13) Uani 1 d . .
H10A H 0.6554 0.2882 -0.0101 0.072(6) Uiso 1 calc R .
C11A C 0.6088(4) 0.1712(5) -0.0983(5) 0.0716(16) Uani 1 d . .
H11A H 0.6157 0.1966 -0.1790 0.072(6) Uiso 1 calc R .
C12A C 0.5767(4) 0.0801(6) -0.0829(7) 0.085(2) Uani 1 d . .
H12A H 0.5634 0.0417 -0.1528 0.072(6) Uiso 1 calc R .
C13A C 0.5636(5) 0.0445(5) 0.0315(7) 0.084(2) Uani 1 d . .
H13A H 0.5405 -0.0184 0.0418 0.072(6) Uiso 1 calc R .
C14A C 0.5835(4) 0.0988(4) 0.1316(6) 0.0632(14) Uani 1 d . .
H14A H 0.5738 0.0743 0.2122 0.072(6) Uiso 1 calc R .
N1B N 0.8153(2) 0.2949(3) 0.1023(4) 0.0458(9) Uani 1 d . .
C2B C 0.8623(3) 0.2148(4) 0.1223(4) 0.0480(11) Uani 1 d . .
C3B C 0.9181(3) 0.1763(4) 0.0370(5) 0.0612(13) Uani 1 d . .
H3B H 0.9520 0.1206 0.0547 0.085(7) Uiso 1 calc R .
C4B C 0.9229(4) 0.2212(5) -0.0742(5) 0.0655(15) Uani 1 d . .
H4B H 0.9587 0.1952 -0.1376 0.085(7) Uiso 1 calc R .
C5B C 0.8765(4) 0.3032(4) -0.0944(5) 0.0644(15) Uani 1 d . .
H5B H 0.8816 0.3362 -0.1708 0.085(7) Uiso 1 calc R .
C6B C 0.8226(3) 0.3379(4) -0.0043(5) 0.0568(12) Uani 1 d . .
H6B H 0.7896 0.3947 -0.0195 0.085(7) Uiso 1 calc R .
N7B N 0.8521(2) 0.1698(3) 0.2352(4) 0.0473(9) Uani 1 d . .
N8B N 0.8001(3) 0.2154(3) 0.3034(3) 0.0438(8) Uani 1 d . .
C9B C 0.7803(3) 0.1672(4) 0.4156(4) 0.0483(10) Uani 1 d . .
C10B C 0.7995(4) 0.2093(4) 0.5253(5) 0.0642(14) Uani 1 d . .
H10B H 0.8310 0.2682 0.5292 0.085(7) Uiso 1 calc R .
C11B C 0.7717(5) 0.1634(6) 0.6303(5) 0.091(2) Uani 1 d . .
H11B H 0.7835 0.1912 0.7085 0.085(7) Uiso 1 calc R .
C12B C 0.7288(7) 0.0812(7) 0.6239(8) 0.111(3) Uani 1 d . .
H12B H 0.7113 0.0503 0.6979 0.085(7) Uiso 1 calc R .
C13B C 0.7094(7) 0.0403(6) 0.5167(9) 0.114(3) Uani 1 d . .
H13B H 0.6767 -0.0179 0.5144 0.085(7) Uiso 1 calc R .
C14B C 0.7368(4) 0.0823(4) 0.4097(6) 0.0728(16) Uani 1 d . .
H14B H 0.7255 0.0526 0.3325 0.085(7) Uiso 1 calc R .
N1C N 0.9088(3) 0.4270(3) 0.3240(4) 0.0552(11) Uani 1 d . .
O1C O 0.8250(2) 0.4364(2) 0.3079(3) 0.0538(8) Uani 1 d . .
O2C O 0.9476(3) 0.4999(3) 0.3496(4) 0.0807(13) Uani 1 d . .
O3C O 0.9422(3) 0.3494(3) 0.3153(4) 0.0792(12) Uani 1 d . .
N1D N 0.6157(3) 0.4888(3) 0.1665(4) 0.0539(10) Uani 1 d . .
O2D O 0.6919(2) 0.4507(3) 0.1594(3) 0.0567(9) Uani 1 d . .
O1D O 0.5575(3) 0.4425(3) 0.2119(5) 0.0915(16) Uani 1 d . .
O3D O 0.6068(3) 0.5695(3) 0.1270(4) 0.0822(13) Uani 1 d . .

loop_
_atom_type_symbol
_atom_type_description
_atom_type_scat_dispersion_real
_atom_type_scat_dispersion_imag
_atom_type_scat_source
C C 0.0033 0.0016 'International Tables Vol C Tables 4.2.6.8 and 6.1.1.4'
H H 0.0000 0.0000 'International Tables Vol C Tables 4.2.6.8 and 6.1.1.4'
N N 0.0061 0.0033 'International Tables Vol C Tables 4.2.6.8 and 6.1.1.4'
O O 0.0106 0.0060 'International Tables Vol C Tables 4.2.6.8 and 6.1.1.4'
Ru Ru -1.2594 0.8363 'International Tables Vol C Tables 4.2.6.8 and 6.1.1.4'

loop_
_geom_angle_atom_site_label_1
_geom_angle_atom_site_label_2
_geom_angle_atom_site_label_3
_geom_angle
_geom_angle_site_symmetry_1
_geom_angle_site_symmetry_3
_geom_angle_publ_flag
N8B Ru01 N8A 87.22(15) . . ?
N8B Ru01 N1A 96.25(15) . . ?
N8A Ru01 N1A 76.69(15) . . ?
N8B Ru01 N1B 76.28(16) . . ?
N8A Ru01 N1B 100.85(15) . . ?
N1A Ru01 N1B 172.32(15) . . ?
N8B Ru01 O2D 167.52(14) . . ?
N8A Ru01 O2D 96.69(14) . . ?
N1A Ru01 O2D 96.18(14) . . ?
N1B Ru01 O2D 91.32(15) . . ?
N8B Ru01 O1C 100.93(15) . . ?
N8A Ru01 O1C 165.40(15) . . ?
N1A Ru01 O1C 90.29(14) . . ?
N1B Ru01 O1C 92.89(15) . . ?
O2D Ru01 O1C 77.93(15) . . ?
C6A N1A C2A 117.9(4) . . ?
C6A N1A Ru01 128.5(3) . . ?
C2A N1A Ru01 113.3(3) . . ?
N1A C2A C3A 123.5(5) . . ?
N1A C2A N7A 117.7(4) . . ?
C3A C2A N7A 118.8(4) . . ?
C2A C3A C4A 118.5(5) . . ?
C2A C3A H3A 120.7(3) . . ?
C4A C3A H3A 120.7(3) . . ?
C5A C4A C3A 118.0(5) . . ?
C5A C4A H4A 121.0(3) . . ?
C3A C4A H4A 121.0(3) . . ?
C4A C5A C6A 120.4(5) . . ?
C4A C5A H5A 119.8(3) . . ?
C6A C5A H5A 119.8(3) . . ?
N1A C6A C5A 121.6(5) . . ?
N1A C6A H6A 119.2(3) . . ?
C5A C6A H6A 119.2(3) . . ?
N8A N7A C2A 112.5(4) . . ?
N7A N8A C9A 112.7(4) . . ?
N7A N8A Ru01 119.6(3) . . ?
C9A N8A Ru01 127.5(3) . . ?
C14A C9A C10A 121.2(5) . . ?
C14A C9A N8A 119.5(5) . . ?
C10A C9A N8A 119.3(4) . . ?
C11A C10A C9A 118.4(6) . . ?
C11A C10A H10A 120.8(4) . . ?
C9A C10A H10A 120.8(3) . . ?
C10A C11A C12A 120.7(6) . . ?
C10A C11A H11A 119.7(4) . . ?
C12A C11A H11A 119.7(4) . . ?
C11A C12A C13A 120.3(6) . . ?
C11A C12A H12A 119.9(4) . . ?
C13A C12A H12A 119.9(4) . . ?
C14A C13A C12A 120.0(6) . . ?
C14A C13A H13A 120.0(4) . . ?
C12A C13A H13A 120.0(4) . . ?
C13A C14A C9A 119.5(6) . . ?
C13A C14A H14A 120.3(4) . . ?
C9A C14A H14A 120.3(3) . . ?
C6B N1B C2B 118.4(4) . . ?
C6B N1B Ru01 129.3(4) . . ?
C2B N1B Ru01 112.3(3) . . ?
N1B C2B C3B 123.2(5) . . ?
N1B C2B N7B 117.2(4) . . ?
C3B C2B N7B 119.5(5) . . ?
C2B C3B C4B 117.1(6) . . ?
C2B C3B H3B 121.4(3) . . ?
C4B C3B H3B 121.4(3) . . ?
C5B C4B C3B 119.9(5) . . ?
C5B C4B H4B 120.0(3) . . ?
C3B C4B H4B 120.0(3) . . ?
C6B C5B C4B 119.6(5) . . ?
C6B C5B H5B 120.2(4) . . ?
C4B C5B H5B 120.2(3) . . ?
N1B C6B C5B 121.6(6) . . ?
N1B C6B H6B 119.2(3) . . ?
C5B C6B H6B 119.2(4) . . ?
N8B N7B C2B 111.4(4) . . ?
N7B N8B C9B 113.7(4) . . ?
N7B N8B Ru01 122.7(3) . . ?
C9B N8B Ru01 123.0(3) . . ?
C14B C9B C10B 121.5(5) . . ?
C14B C9B N8B 118.2(5) . . ?
C10B C9B N8B 120.1(5) . . ?
C9B C10B C11B 117.4(6) . . ?
C9B C10B H10B 121.3(3) . . ?
C11B C10B H10B 121.3(4) . . ?
C12B C11B C10B 120.8(7) . . ?
C12B C11B H11B 119.6(5) . . ?
C10B C11B H11B 119.6(4) . . ?
C13B C12B C11B 121.8(7) . . ?
C13B C12B H12B 119.1(5) . . ?
C11B C12B H12B 119.1(4) . . ?
C12B C13B C14B 119.6(8) . . ?
C12B C13B H13B 120.2(5) . . ?
C14B C13B H13B 120.2(5) . . ?
C9B C14B C13B 118.8(7) . . ?
C9B C14B H14B 120.6(3) . . ?
C13B C14B H14B 120.6(5) . . ?
O3C N1C O2C 124.5(5) . . ?
O3C N1C O1C 120.0(4) . . ?
O2C N1C O1C 115.6(5) . . ?
N1C O1C Ru01 126.5(3) . . ?
O3D N1D O1D 124.0(5) . . ?
O3D N1D O2D 117.7(5) . . ?
O1D N1D O2D 118.3(4) . . ?
N1D O2D Ru01 128.5(3) . . ?

loop_
_geom_bond_atom_site_label_1
_geom_bond_atom_site_label_2
_geom_bond_distance
_geom_bond_site_symmetry_2
_geom_bond_publ_flag
Ru01 N8B 1.960(4) . ?
Ru01 N8A 2.014(4) . ?
Ru01 N1A 2.031(3) . ?
Ru01 N1B 2.059(4) . ?
Ru01 O2D 2.086(3) . ?
Ru01 O1C 2.091(3) . ?
N1A C6A 1.329(6) . ?
N1A C2A 1.350(6) . ?
C2A C3A 1.366(7) . ?
C2A N7A 1.391(6) . ?
C3A C4A 1.388(7) . ?
C3A H3A 0.9600 . ?
C4A C5A 1.375(8) . ?
C4A H4A 0.9600 . ?
C5A C6A 1.384(7) . ?
C5A H5A 0.9600 . ?
C6A H6A 0.9600 . ?
N7A N8A 1.282(5) . ?
N8A C9A 1.432(6) . ?
C9A C14A 1.380(7) . ?
C9A C10A 1.382(7) . ?
C10A C11A 1.371(8) . ?
C10A H10A 0.9600 . ?
C11A C12A 1.382(10) . ?
C11A H11A 0.9600 . ?
C12A C13A 1.365(10) . ?
C12A H12A 0.9600 . ?
C13A C14A 1.371(8) . ?
C13A H13A 0.9600 . ?
C14A H14A 0.9600 . ?
N1B C6B 1.321(6) . ?
N1B C2B 1.355(6) . ?
C2B C3B 1.381(6) . ?
C2B N7B 1.400(6) . ?
C3B C4B 1.375(8) . ?
C3B H3B 0.9600 . ?
C4B C5B 1.374(9) . ?
C4B H4B 0.9600 . ?
C5B C6B 1.380(7) . ?
C5B H5B 0.9600 . ?
C6B H6B 0.9600 . ?
N7B N8B 1.270(5) . ?
N8B C9B 1.437(6) . ?
C9B C14B 1.368(8) . ?
C9B C10B 1.373(7) . ?
C10B C11B 1.388(8) . ?
C10B H10B 0.9600 . ?
C11B C12B 1.331(11) . ?
C11B H11B 0.9600 . ?
C12B C13B 1.342(12) . ?
C12B H12B 0.9600 . ?
C13B C14B 1.379(9) . ?
C13B H13B 0.9600 . ?
C14B H14B 0.9600 . ?
N1C O3C 1.209(6) . ?
N1C O2C 1.218(6) . ?
N1C O1C 1.311(5) . ?
N1D O3D 1.221(5) . ?
N1D O1D 1.215(6) . ?
N1D O2D 1.294(5) . ?
